data_4070799
loop_
_publ_author_name
'Packheiser, Rico'
'Jakob, Alexander'
'Ecorchard, Petra'
'Walfort, Bernhard'
'Lang, Heinrich'

_publ_section_title
;
 Diphenylphosphinoferrocene Gold(I) Acetylides: Synthesis of Heterotri-
 and Heterotetrametallic Transition Metal Complexes
;
_journal_issue 6
_journal_name_full Organometallics
_journal_page_first 1214
_journal_paper_doi 10.1021/om701021y
_journal_volume 27
_journal_year 2008
_chemical_formula_sum 'C35 H28 Au Cl2 Fe N2 P'
_chemical_formula_weight 831.28
_chemical_name_systematic
; 
 ? 
;
_space_group_IT_number 2
_symmetry_cell_setting triclinic
_symmetry_space_group_name_Hall '-P 1'
_symmetry_space_group_name_H-M 'P -1'
_atom_sites_solution_hydrogens geom
_atom_sites_solution_primary direct
_atom_sites_solution_secondary difmap
_audit_creation_method SHELXL-97
_cell_angle_alpha 89.565(2)
_cell_angle_beta 85.665(2)
_cell_angle_gamma 72.289(2)
_cell_formula_units_Z 2
_cell_length_a 9.0155(10)
_cell_length_b 13.2674(15)
_cell_length_c 14.0530(16)
_cell_measurement_reflns_used 9870
_cell_measurement_temperature 203(2)
_cell_measurement_theta_max 27.86
_cell_measurement_theta_min 2.26
_cell_volume 1596.5(3)
_computing_cell_refinement Saint
_computing_data_collection Smart
_computing_data_reduction Saint
_computing_molecular_graphics 'Ortep 3'
_computing_publication_material WinGX32
_computing_structure_refinement 'SHELXL-97 (Sheldrick, 1997)'
_computing_structure_solution 'SHELXS-97 (Sheldrick, 1990)'
_diffrn_ambient_temperature 203(2)
_diffrn_measured_fraction_theta_full 0.979
_diffrn_measured_fraction_theta_max 0.979
_diffrn_measurement_device_type 'Bruker Smart 1k'
_diffrn_measurement_method 'omega scans'
_diffrn_radiation_monochromator graphite
_diffrn_radiation_source 'fine-focus sealed tube'
_diffrn_radiation_type MoK\a
_diffrn_radiation_wavelength 0.71073
_diffrn_reflns_av_R_equivalents 0.0352
_diffrn_reflns_av_sigmaI/netI 0.0409
_diffrn_reflns_limit_h_max 12
_diffrn_reflns_limit_h_min -11
_diffrn_reflns_limit_k_max 17
_diffrn_reflns_limit_k_min -17
_diffrn_reflns_limit_l_max 18
_diffrn_reflns_limit_l_min 0
_diffrn_reflns_number 19287
_diffrn_reflns_theta_full 28.31
_diffrn_reflns_theta_max 28.31
_diffrn_reflns_theta_min 1.45
_exptl_absorpt_coefficient_mu 5.289
_exptl_absorpt_correction_T_max 0.99999
_exptl_absorpt_correction_T_min 0.48753
_exptl_absorpt_correction_type empirical
_exptl_absorpt_process_details sadabs
_exptl_crystal_colour orange
_exptl_crystal_density_diffrn 1.729
_exptl_crystal_density_method 'not measured'
_exptl_crystal_description block
_exptl_crystal_F_000 812
_exptl_crystal_size_max 0.3
_exptl_crystal_size_mid 0.3
_exptl_crystal_size_min 0.2
_refine_diff_density_max 1.068
_refine_diff_density_min -1.172
_refine_diff_density_rms 0.111
_refine_ls_extinction_method none
_refine_ls_goodness_of_fit_ref 1.011
_refine_ls_hydrogen_treatment mixed
_refine_ls_matrix_type full
_refine_ls_number_parameters 379
_refine_ls_number_reflns 7765
_refine_ls_number_restraints 0
_refine_ls_restrained_S_all 1.011
_refine_ls_R_factor_all 0.0436
_refine_ls_R_factor_gt 0.0338
_refine_ls_shift/su_max 0.001
_refine_ls_shift/su_mean 0.000
_refine_ls_structure_factor_coef Fsqd
_refine_ls_weighting_details 'calc w=1/[\s^2^(Fo^2^)+(0.0554P)^2^+0.0000P] where P=(Fo^2^+2Fc^2^)/3'
_refine_ls_weighting_scheme calc
_refine_ls_wR_factor_gt 0.0839
_refine_ls_wR_factor_ref 0.0883
_reflns_number_gt 6570
_reflns_number_total 7765
_reflns_threshold_expression >2sigma(I)
_cod_data_source_file om701021y-file003.cif
_cod_data_source_block rc9xpr
_cod_original_sg_symbol_H-M P-1
_cod_database_code 4070799

loop_
_symmetry_equiv_pos_as_xyz
'x, y, z'
'-x, -y, -z'

loop_
_atom_site_label
_atom_site_type_symbol
_atom_site_fract_x
_atom_site_fract_y
_atom_site_fract_z
_atom_site_U_iso_or_equiv
_atom_site_adp_type
_atom_site_occupancy
_atom_site_symmetry_multiplicity
_atom_site_calc_flag
_atom_site_refinement_flags
Fe2 Fe 0.23388(7) 0.17968(5) 0.54956(4) 0.04660(14) Uani 1 1 d .
C1 C 0.1382(7) 0.0756(4) 0.4891(4) 0.0711(15) Uani 1 1 d .
H1 H 0.1040 0.0786 0.4273 0.085 Uiso 1 1 calc R
C2 C 0.2874(7) 0.0219(4) 0.5160(4) 0.0747(15) Uani 1 1 d .
H2 H 0.3717 -0.0175 0.4747 0.090 Uiso 1 1 calc R
C3 C 0.2911(10) 0.0362(5) 0.6133(5) 0.094(2) Uani 1 1 d .
H3 H 0.3775 0.0089 0.6495 0.113 Uiso 1 1 calc R
C4 C 0.1399(12) 0.1000(6) 0.6478(5) 0.105(3) Uani 1 1 d .
H4 H 0.1082 0.1218 0.7116 0.126 Uiso 1 1 calc R
C5 C 0.0479(8) 0.1245(5) 0.5726(6) 0.092(2) Uani 1 1 d .
H5 H -0.0572 0.1666 0.5758 0.110 Uiso 1 1 calc R
C6 C 0.2480(4) 0.2944(3) 0.4565(3) 0.0385(8) Uani 1 1 d .
C7 C 0.3985(5) 0.2398(4) 0.4863(3) 0.0496(10) Uani 1 1 d .
H7 H 0.4863 0.2026 0.4465 0.060 Uiso 1 1 calc R
C8 C 0.3923(6) 0.2515(5) 0.5864(3) 0.0663(13) Uani 1 1 d .
H8 H 0.4757 0.2231 0.6247 0.080 Uiso 1 1 calc R
C9 C 0.2420(7) 0.3122(4) 0.6190(3) 0.0638(13) Uani 1 1 d .
H9 H 0.2075 0.3323 0.6829 0.077 Uiso 1 1 calc R
C10 C 0.1503(5) 0.3385(3) 0.5400(3) 0.0498(10) Uani 1 1 d .
H10 H 0.0440 0.3779 0.5421 0.060 Uiso 1 1 calc R
P1 P 0.20295(11) 0.30573(7) 0.33420(7) 0.03421(19) Uani 1 1 d .
C11 C 0.1944(4) 0.4400(3) 0.3013(3) 0.0412(8) Uani 1 1 d .
C12 C 0.2608(5) 0.5012(4) 0.3541(4) 0.0560(11) Uani 1 1 d .
H12 H 0.3076 0.4752 0.4105 0.067 Uiso 1 1 calc R
C13 C 0.2568(7) 0.6018(4) 0.3219(5) 0.0731(16) Uani 1 1 d .
H13 H 0.3024 0.6434 0.3566 0.088 Uiso 1 1 calc R
C14 C 0.1877(7) 0.6400(4) 0.2410(5) 0.0835(19) Uani 1 1 d .
H14 H 0.1852 0.7081 0.2206 0.100 Uiso 1 1 calc R
C15 C 0.1221(7) 0.5812(5) 0.1892(4) 0.0739(15) Uani 1 1 d .
H15 H 0.0749 0.6086 0.1332 0.089 Uiso 1 1 calc R
C16 C 0.1248(6) 0.4816(4) 0.2185(3) 0.0556(11) Uani 1 1 d .
H16 H 0.0792 0.4411 0.1824 0.067 Uiso 1 1 calc R
C17 C 0.0039(4) 0.3042(3) 0.3299(3) 0.0388(8) Uani 1 1 d .
C18 C -0.0258(5) 0.2186(4) 0.2878(3) 0.0503(10) Uani 1 1 d .
H18 H 0.0573 0.1618 0.2616 0.060 Uiso 1 1 calc R
C19 C -0.1793(7) 0.2176(5) 0.2848(4) 0.0685(15) Uani 1 1 d .
H19 H -0.2000 0.1597 0.2566 0.082 Uiso 1 1 calc R
C20 C -0.3004(6) 0.3007(6) 0.3227(4) 0.0751(16) Uani 1 1 d .
H20 H -0.4037 0.2996 0.3198 0.090 Uiso 1 1 calc R
C21 C -0.2727(5) 0.3855(5) 0.3648(4) 0.0695(14) Uani 1 1 d .
H21 H -0.3566 0.4417 0.3911 0.083 Uiso 1 1 calc R
C22 C -0.1200(5) 0.3878(4) 0.3684(4) 0.0546(11) Uani 1 1 d .
H22 H -0.1005 0.4460 0.3968 0.066 Uiso 1 1 calc R
Au1 Au 0.387781(15) 0.186528(11) 0.237970(10) 0.03903(6) Uani 1 1 d .
C23 C 0.5633(5) 0.0827(3) 0.1541(3) 0.0427(9) Uani 1 1 d .
C24 C 0.6640(5) 0.0227(3) 0.1135(3) 0.0428(9) Uani 1 1 d .
C25 C 0.9457(5) -0.0769(4) 0.0830(3) 0.0493(10) Uani 1 1 d .
H25 H 0.9661 -0.0288 0.1250 0.059 Uiso 1 1 calc R
C26 C 0.7908(5) -0.0616(3) 0.0650(3) 0.0418(8) Uani 1 1 d .
C27 C 0.7647(5) -0.1335(4) 0.0019(3) 0.0520(10) Uani 1 1 d .
H27 H 0.6627 -0.1270 -0.0138 0.062 Uiso 1 1 calc R
C28 C 0.8882(5) -0.2139(4) -0.0373(3) 0.0518(10) Uani 1 1 d .
H28 H 0.8712 -0.2621 -0.0806 0.062 Uiso 1 1 calc R
C29 C 1.0382(5) -0.2242(3) -0.0134(3) 0.0423(8) Uani 1 1 d .
N1 N 1.0665(4) -0.1537(3) 0.0457(2) 0.0479(8) Uani 1 1 d .
C30 C 1.1744(5) -0.3116(3) -0.0525(3) 0.0456(9) Uani 1 1 d .
C31 C 1.3239(5) -0.3059(4) -0.0531(3) 0.0592(12) Uani 1 1 d .
H31 H 1.3423 -0.2454 -0.0287 0.071 Uiso 1 1 calc R
C32 C 1.4475(6) -0.3901(5) -0.0901(4) 0.0706(15) Uani 1 1 d .
H32 H 1.5507 -0.3876 -0.0919 0.085 Uiso 1 1 calc R
C33 C 1.4156(7) -0.4761(5) -0.1234(4) 0.0841(18) Uani 1 1 d .
H33 H 1.4966 -0.5352 -0.1478 0.101 Uiso 1 1 calc R
C34 C 1.2621(7) -0.4755(5) -0.1209(5) 0.0864(18) Uani 1 1 d .
H34 H 1.2412 -0.5355 -0.1446 0.104 Uiso 1 1 calc R
N2 N 1.1415(5) -0.3947(3) -0.0868(3) 0.0655(11) Uani 1 1 d .
C35 C 0.3683(6) 0.8882(4) 0.1517(4) 0.0662(13) Uani 1 1 d .
H35A H 0.4159 0.9431 0.1323 0.079 Uiso 1 1 calc R
H35B H 0.2997 0.8822 0.1026 0.079 Uiso 1 1 calc R
Cl1 Cl 0.2577(2) 0.92516(15) 0.26015(12) 0.0927(5) Uani 1 1 d .
Cl2 Cl 0.5153(2) 0.76722(15) 0.15976(13) 0.0911(5) Uani 1 1 d .

loop_
_atom_site_aniso_label
_atom_site_aniso_U_11
_atom_site_aniso_U_22
_atom_site_aniso_U_33
_atom_site_aniso_U_23
_atom_site_aniso_U_13
_atom_site_aniso_U_12
Fe2 0.0512(3) 0.0417(3) 0.0424(3) 0.0019(2) 0.0025(2) -0.0090(3)
C1 0.087(4) 0.052(3) 0.084(4) 0.012(3) -0.019(3) -0.032(3)
C2 0.086(4) 0.043(3) 0.086(4) 0.007(3) 0.000(3) -0.008(3)
C3 0.127(6) 0.065(4) 0.094(5) 0.038(4) -0.036(4) -0.029(4)
C4 0.172(8) 0.097(6) 0.060(3) 0.007(4) 0.028(4) -0.068(6)
C5 0.070(4) 0.072(4) 0.135(6) -0.004(4) 0.030(4) -0.031(3)
C6 0.0374(19) 0.035(2) 0.0419(19) -0.0036(15) 0.0005(15) -0.0102(16)
C7 0.038(2) 0.052(3) 0.056(2) 0.000(2) -0.0019(18) -0.0104(19)
C8 0.070(3) 0.078(4) 0.055(3) 0.005(2) -0.021(2) -0.024(3)
C9 0.086(4) 0.061(3) 0.043(2) -0.011(2) -0.003(2) -0.019(3)
C10 0.052(2) 0.041(2) 0.050(2) -0.0088(18) 0.0040(18) -0.0063(19)
P1 0.0305(4) 0.0263(4) 0.0431(5) -0.0040(4) 0.0013(4) -0.0054(4)
C11 0.0342(18) 0.0305(19) 0.055(2) -0.0032(16) 0.0086(16) -0.0072(15)
C12 0.047(2) 0.044(3) 0.078(3) -0.009(2) 0.004(2) -0.017(2)
C13 0.066(3) 0.040(3) 0.117(5) -0.012(3) 0.014(3) -0.027(3)
C14 0.076(4) 0.039(3) 0.127(5) 0.016(3) 0.030(4) -0.015(3)
C15 0.075(4) 0.057(3) 0.081(4) 0.022(3) 0.008(3) -0.012(3)
C16 0.058(3) 0.047(3) 0.060(3) 0.013(2) -0.001(2) -0.014(2)
C17 0.0363(18) 0.037(2) 0.0437(19) 0.0041(16) -0.0051(15) -0.0117(16)
C18 0.059(3) 0.047(2) 0.051(2) -0.0027(19) -0.0059(19) -0.024(2)
C19 0.075(4) 0.079(4) 0.074(3) 0.007(3) -0.021(3) -0.053(3)
C20 0.050(3) 0.112(5) 0.077(3) 0.016(3) -0.011(3) -0.044(3)
C21 0.034(2) 0.084(4) 0.083(3) 0.000(3) 0.001(2) -0.009(2)
C22 0.041(2) 0.049(3) 0.070(3) -0.003(2) -0.001(2) -0.008(2)
Au1 0.03380(9) 0.03330(9) 0.04595(9) -0.00797(6) 0.00121(6) -0.00503(6)
C23 0.043(2) 0.034(2) 0.055(2) 0.0037(17) -0.0136(18) -0.0140(17)
C24 0.040(2) 0.046(2) 0.0420(19) -0.0034(17) -0.0025(16) -0.0121(18)
C25 0.045(2) 0.045(2) 0.054(2) -0.0118(19) -0.0037(18) -0.0075(19)
C26 0.040(2) 0.040(2) 0.0377(18) -0.0035(16) 0.0046(15) -0.0030(16)
C27 0.039(2) 0.062(3) 0.049(2) -0.013(2) -0.0011(17) -0.008(2)
C28 0.047(2) 0.055(3) 0.049(2) -0.018(2) -0.0009(18) -0.009(2)
C29 0.041(2) 0.043(2) 0.0365(18) -0.0006(16) 0.0031(15) -0.0056(17)
N1 0.0401(18) 0.045(2) 0.0531(19) -0.0087(16) 0.0008(14) -0.0064(15)
C30 0.046(2) 0.045(2) 0.0388(19) -0.0013(17) 0.0011(16) -0.0048(18)
C31 0.048(2) 0.061(3) 0.059(3) -0.008(2) 0.003(2) -0.003(2)
C32 0.051(3) 0.079(4) 0.066(3) -0.001(3) 0.007(2) 0.002(3)
C33 0.066(4) 0.072(4) 0.085(4) -0.013(3) 0.006(3) 0.019(3)
C34 0.080(4) 0.053(3) 0.109(5) -0.030(3) 0.006(3) 0.004(3)
N2 0.061(2) 0.048(2) 0.077(3) -0.015(2) 0.001(2) -0.0033(19)
C35 0.068(3) 0.066(3) 0.071(3) 0.004(3) -0.007(3) -0.029(3)
Cl1 0.0928(11) 0.0876(12) 0.0889(10) -0.0198(9) 0.0122(8) -0.0183(9)
Cl2 0.0864(11) 0.0809(11) 0.0915(11) -0.0016(9) -0.0002(8) -0.0054(9)

loop_
_atom_type_symbol
_atom_type_description
_atom_type_scat_dispersion_real
_atom_type_scat_dispersion_imag
_atom_type_scat_source
C C 0.0033 0.0016 'International Tables Vol C Tables 4.2.6.8 and 6.1.1.4'
H H 0.0000 0.0000 'International Tables Vol C Tables 4.2.6.8 and 6.1.1.4'
N N 0.0061 0.0033 'International Tables Vol C Tables 4.2.6.8 and 6.1.1.4'
P P 0.1023 0.0942 'International Tables Vol C Tables 4.2.6.8 and 6.1.1.4'
Fe Fe 0.3463 0.8444 'International Tables Vol C Tables 4.2.6.8 and 6.1.1.4'
Au Au -2.0133 8.8022 'International Tables Vol C Tables 4.2.6.8 and 6.1.1.4'
Cl Cl 0.1484 0.1585 'International Tables Vol C Tables 4.2.6.8 and 6.1.1.4'

loop_
_geom_angle_atom_site_label_1
_geom_angle_atom_site_label_2
_geom_angle_atom_site_label_3
_geom_angle
C10 Fe2 C4 121.3(3)
C10 Fe2 C6 41.32(15)
C4 Fe2 C6 159.3(3)
C10 Fe2 C5 107.4(2)
C4 Fe2 C5 39.5(3)
C6 Fe2 C5 125.3(3)
C10 Fe2 C3 157.6(3)
C4 Fe2 C3 41.0(3)
C6 Fe2 C3 159.1(3)
C5 Fe2 C3 67.7(3)
C10 Fe2 C7 69.00(18)
C4 Fe2 C7 156.9(3)
C6 Fe2 C7 41.03(16)
C5 Fe2 C7 162.8(3)
C3 Fe2 C7 122.1(3)
C10 Fe2 C8 68.3(2)
C4 Fe2 C8 120.4(3)
C6 Fe2 C8 68.53(18)
C5 Fe2 C8 155.3(3)
C3 Fe2 C8 106.4(3)
C7 Fe2 C8 40.53(18)
C10 Fe2 C9 40.75(19)
C4 Fe2 C9 105.4(3)
C6 Fe2 C9 68.64(17)
C5 Fe2 C9 121.0(3)
C3 Fe2 C9 121.4(2)
C7 Fe2 C9 68.0(2)
C8 Fe2 C9 39.9(2)
C10 Fe2 C2 160.7(2)
C4 Fe2 C2 67.3(3)
C6 Fe2 C2 125.3(2)
C5 Fe2 C2 67.4(3)
C3 Fe2 C2 39.7(2)
C7 Fe2 C2 110.2(2)
C8 Fe2 C2 124.4(2)
C9 Fe2 C2 158.1(2)
C10 Fe2 C1 124.3(2)
C4 Fe2 C1 67.2(3)
C6 Fe2 C1 110.70(19)
C5 Fe2 C1 40.6(2)
C3 Fe2 C1 67.3(3)
C7 Fe2 C1 126.6(2)
C8 Fe2 C1 161.4(2)
C9 Fe2 C1 158.5(2)
C2 Fe2 C1 39.7(2)
C2 C1 C5 107.1(6)
C2 C1 Fe2 69.9(3)
C5 C1 Fe2 68.7(3)
C3 C2 C1 109.0(6)
C3 C2 Fe2 69.5(3)
C1 C2 Fe2 70.4(3)
C2 C3 C4 107.1(6)
C2 C3 Fe2 70.8(3)
C4 C3 Fe2 69.0(4)
C5 C4 C3 108.5(6)
C5 C4 Fe2 70.5(4)
C3 C4 Fe2 70.0(3)
C4 C5 C1 108.3(6)
C4 C5 Fe2 70.0(4)
C1 C5 Fe2 70.8(3)
C7 C6 C10 107.3(4)
C7 C6 P1 123.6(3)
C10 C6 P1 129.1(3)
C7 C6 Fe2 69.8(2)
C10 C6 Fe2 69.0(2)
P1 C6 Fe2 128.2(2)
C8 C7 C6 107.8(4)
C8 C7 Fe2 70.0(3)
C6 C7 Fe2 69.2(2)
C9 C8 C7 108.7(4)
C9 C8 Fe2 70.1(3)
C7 C8 Fe2 69.5(3)
C8 C9 C10 108.5(4)
C8 C9 Fe2 70.0(3)
C10 C9 Fe2 68.7(3)
C9 C10 C6 107.7(4)
C9 C10 Fe2 70.5(3)
C6 C10 Fe2 69.7(2)
C6 P1 C17 107.72(17)
C6 P1 C11 105.50(19)
C17 P1 C11 103.75(18)
C6 P1 Au1 111.95(13)
C17 P1 Au1 116.65(13)
C11 P1 Au1 110.40(12)
C12 C11 C16 118.9(4)
C12 C11 P1 122.1(3)
C16 C11 P1 119.0(3)
C11 C12 C13 119.0(5)
C14 C13 C12 120.6(5)
C15 C14 C13 120.9(5)
C14 C15 C16 120.0(5)
C15 C16 C11 120.6(5)
C18 C17 C22 119.6(4)
C18 C17 P1 119.7(3)
C22 C17 P1 120.7(3)
C17 C18 C19 119.6(5)
C20 C19 C18 120.2(5)
C21 C20 C19 120.9(5)
C20 C21 C22 119.7(5)
C17 C22 C21 120.1(5)
C23 Au1 P1 176.79(10)
C24 C23 Au1 175.4(4)
C23 C24 C26 175.5(5)
N1 C25 C26 125.2(4)
C25 C26 C27 116.0(4)
C25 C26 C24 121.3(4)
C27 C26 C24 122.7(4)
C28 C27 C26 119.7(4)
C27 C28 C29 120.1(4)
N1 C29 C28 121.1(4)
N1 C29 C30 117.2(4)
C28 C29 C30 121.7(4)
C25 N1 C29 117.8(4)
N2 C30 C31 122.8(4)
N2 C30 C29 115.6(4)
C31 C30 C29 121.7(4)
C30 C31 C32 119.5(5)
C33 C32 C31 118.2(5)
C32 C33 C34 118.9(5)
N2 C34 C33 123.7(6)
C30 N2 C34 116.9(5)
Cl1 C35 Cl2 111.6(3)

loop_
_geom_bond_atom_site_label_1
_geom_bond_atom_site_label_2
_geom_bond_distance
Fe2 C10 2.017(5)
Fe2 C4 2.021(6)
Fe2 C6 2.026(4)
Fe2 C5 2.028(6)
Fe2 C3 2.034(6)
Fe2 C7 2.034(4)
Fe2 C8 2.041(5)
Fe2 C9 2.041(5)
Fe2 C2 2.050(5)
Fe2 C1 2.056(5)
C1 C2 1.396(8)
C1 C5 1.416(8)
C2 C3 1.386(8)
C3 C4 1.420(11)
C4 C5 1.369(11)
C6 C7 1.423(6)
C6 C10 1.427(5)
C6 P1 1.790(4)
C7 C8 1.411(6)
C8 C9 1.393(7)
C9 C10 1.413(7)
P1 C17 1.806(4)
P1 C11 1.817(4)
P1 Au1 2.2792(9)
C11 C12 1.393(6)
C11 C16 1.393(6)
C12 C13 1.397(7)
C13 C14 1.358(9)
C14 C15 1.358(8)
C15 C16 1.376(7)
C17 C18 1.389(6)
C17 C22 1.391(6)
C18 C19 1.393(7)
C19 C20 1.371(9)
C20 C21 1.371(8)
C21 C22 1.392(6)
Au1 C23 2.051(4)
C23 C24 1.128(6)
C24 C26 1.462(5)
C25 N1 1.321(5)
C25 C26 1.391(6)
C26 C27 1.391(6)
C27 C28 1.369(6)
C28 C29 1.384(6)
C29 N1 1.348(5)
C29 C30 1.482(5)
C30 N2 1.328(6)
C30 C31 1.372(6)
C31 C32 1.387(7)
C32 C33 1.353(8)
C33 C34 1.379(9)
C34 N2 1.335(6)
C35 Cl1 1.744(6)
C35 Cl2 1.752(6)

loop_
_geom_torsion_atom_site_label_1
_geom_torsion_atom_site_label_2
_geom_torsion_atom_site_label_3
_geom_torsion_atom_site_label_4
_geom_torsion
C10 Fe2 C1 C2 165.2(3)
C4 Fe2 C1 C2 -81.4(4)
C6 Fe2 C1 C2 120.8(3)
C5 Fe2 C1 C2 -118.6(5)
C3 Fe2 C1 C2 -36.8(4)
C7 Fe2 C1 C2 77.2(4)
C8 Fe2 C1 C2 36.8(8)
C9 Fe2 C1 C2 -155.1(5)
C10 Fe2 C1 C5 -76.1(4)
C4 Fe2 C1 C5 37.2(5)
C6 Fe2 C1 C5 -120.6(4)
C3 Fe2 C1 C5 81.9(5)
C7 Fe2 C1 C5 -164.2(4)
C8 Fe2 C1 C5 155.4(7)
C9 Fe2 C1 C5 -36.5(8)
C2 Fe2 C1 C5 118.6(5)
C5 C1 C2 C3 0.2(7)
Fe2 C1 C2 C3 59.0(4)
C5 C1 C2 Fe2 -58.8(4)
C10 Fe2 C2 C3 -159.8(6)
C4 Fe2 C2 C3 -39.0(5)
C6 Fe2 C2 C3 159.9(4)
C5 Fe2 C2 C3 -82.0(5)
C7 Fe2 C2 C3 116.3(4)
C8 Fe2 C2 C3 73.2(5)
C9 Fe2 C2 C3 35.3(8)
C1 Fe2 C2 C3 -120.2(6)
C10 Fe2 C2 C1 -39.6(8)
C4 Fe2 C2 C1 81.2(4)
C6 Fe2 C2 C1 -80.0(4)
C5 Fe2 C2 C1 38.2(4)
C3 Fe2 C2 C1 120.2(6)
C7 Fe2 C2 C1 -123.5(3)
C8 Fe2 C2 C1 -166.6(3)
C9 Fe2 C2 C1 155.5(6)
C1 C2 C3 C4 0.3(7)
Fe2 C2 C3 C4 59.8(5)
C1 C2 C3 Fe2 -59.5(4)
C10 Fe2 C3 C2 162.6(5)
C4 Fe2 C3 C2 117.8(6)
C6 Fe2 C3 C2 -51.8(8)
C5 Fe2 C3 C2 80.9(4)
C7 Fe2 C3 C2 -83.2(4)
C8 Fe2 C3 C2 -124.6(4)
C9 Fe2 C3 C2 -165.4(4)
C1 Fe2 C3 C2 36.8(4)
C10 Fe2 C3 C4 44.9(9)
C6 Fe2 C3 C4 -169.6(6)
C5 Fe2 C3 C4 -36.9(4)
C7 Fe2 C3 C4 159.0(4)
C8 Fe2 C3 C4 117.7(5)
C9 Fe2 C3 C4 76.8(5)
C2 Fe2 C3 C4 -117.8(6)
C1 Fe2 C3 C4 -80.9(5)
C2 C3 C4 C5 -0.7(8)
Fe2 C3 C4 C5 60.2(5)
C2 C3 C4 Fe2 -60.9(4)
C10 Fe2 C4 C5 79.2(5)
C6 Fe2 C4 C5 50.3(9)
C3 Fe2 C4 C5 -119.2(6)
C7 Fe2 C4 C5 -169.8(5)
C8 Fe2 C4 C5 160.8(4)
C9 Fe2 C4 C5 120.4(4)
C2 Fe2 C4 C5 -81.4(4)
C1 Fe2 C4 C5 -38.2(4)
C10 Fe2 C4 C3 -161.6(4)
C6 Fe2 C4 C3 169.5(5)
C5 Fe2 C4 C3 119.2(6)
C7 Fe2 C4 C3 -50.6(8)
C8 Fe2 C4 C3 -80.0(5)
C9 Fe2 C4 C3 -120.4(4)
C2 Fe2 C4 C3 37.8(4)
C1 Fe2 C4 C3 81.0(4)
C3 C4 C5 C1 0.8(8)
Fe2 C4 C5 C1 60.7(4)
C3 C4 C5 Fe2 -59.9(5)
C2 C1 C5 C4 -0.6(7)
Fe2 C1 C5 C4 -60.2(5)
C2 C1 C5 Fe2 59.6(4)
C10 Fe2 C5 C4 -118.5(5)
C6 Fe2 C5 C4 -160.5(4)
C3 Fe2 C5 C4 38.2(4)
C7 Fe2 C5 C4 166.4(7)
C8 Fe2 C5 C4 -42.7(9)
C9 Fe2 C5 C4 -76.0(5)
C2 Fe2 C5 C4 81.3(5)
C1 Fe2 C5 C4 118.8(6)
C10 Fe2 C5 C1 122.8(4)
C4 Fe2 C5 C1 -118.8(6)
C6 Fe2 C5 C1 80.7(4)
C3 Fe2 C5 C1 -80.5(4)
C7 Fe2 C5 C1 47.7(10)
C8 Fe2 C5 C1 -161.4(5)
C9 Fe2 C5 C1 165.3(3)
C2 Fe2 C5 C1 -37.5(4)
C10 Fe2 C6 C7 118.7(3)
C4 Fe2 C6 C7 157.3(7)
C5 Fe2 C6 C7 -165.8(3)
C3 Fe2 C6 C7 -42.2(7)
C8 Fe2 C6 C7 37.6(3)
C9 Fe2 C6 C7 80.6(3)
C2 Fe2 C6 C7 -80.2(3)
C1 Fe2 C6 C7 -122.5(3)
C4 Fe2 C6 C10 38.6(8)
C5 Fe2 C6 C10 75.5(3)
C3 Fe2 C6 C10 -160.9(6)
C7 Fe2 C6 C10 -118.7(3)
C8 Fe2 C6 C10 -81.1(3)
C9 Fe2 C6 C10 -38.1(3)
C2 Fe2 C6 C10 161.1(3)
C1 Fe2 C6 C10 118.8(3)
C10 Fe2 C6 P1 -123.9(4)
C4 Fe2 C6 P1 -85.3(7)
C5 Fe2 C6 P1 -48.4(4)
C3 Fe2 C6 P1 75.2(7)
C7 Fe2 C6 P1 117.4(4)
C8 Fe2 C6 P1 155.0(3)
C9 Fe2 C6 P1 -162.0(3)
C2 Fe2 C6 P1 37.2(4)
C1 Fe2 C6 P1 -5.1(3)
C10 C6 C7 C8 -0.5(5)
P1 C6 C7 C8 177.3(3)
Fe2 C6 C7 C8 -59.6(3)
C10 C6 C7 Fe2 59.0(3)
P1 C6 C7 Fe2 -123.2(3)
C10 Fe2 C7 C8 80.7(3)
C4 Fe2 C7 C8 -40.6(8)
C6 Fe2 C7 C8 119.1(4)
C5 Fe2 C7 C8 161.8(8)
C3 Fe2 C7 C8 -77.3(4)
C9 Fe2 C7 C8 36.8(3)
C2 Fe2 C7 C8 -119.8(3)
C1 Fe2 C7 C8 -161.4(3)
C10 Fe2 C7 C6 -38.3(2)
C4 Fe2 C7 C6 -159.7(6)
C5 Fe2 C7 C6 42.7(9)
C3 Fe2 C7 C6 163.6(3)
C8 Fe2 C7 C6 -119.1(4)
C9 Fe2 C7 C6 -82.3(3)
C2 Fe2 C7 C6 121.1(3)
C1 Fe2 C7 C6 79.5(3)
C6 C7 C8 C9 -0.2(6)
Fe2 C7 C8 C9 -59.2(4)
C6 C7 C8 Fe2 59.1(3)
C10 Fe2 C8 C9 37.4(3)
C4 Fe2 C8 C9 -77.2(4)
C6 Fe2 C8 C9 82.0(3)
C5 Fe2 C8 C9 -47.2(7)
C3 Fe2 C8 C9 -119.5(4)
C7 Fe2 C8 C9 120.0(4)
C2 Fe2 C8 C9 -159.1(3)
C1 Fe2 C8 C9 173.2(6)
C10 Fe2 C8 C7 -82.7(3)
C4 Fe2 C8 C7 162.8(4)
C6 Fe2 C8 C7 -38.1(3)
C5 Fe2 C8 C7 -167.2(6)
C3 Fe2 C8 C7 120.5(4)
C9 Fe2 C8 C7 -120.0(4)
C2 Fe2 C8 C7 80.9(4)
C1 Fe2 C8 C7 53.2(8)
C7 C8 C9 C10 0.8(6)
Fe2 C8 C9 C10 -58.1(4)
C7 C8 C9 Fe2 58.9(4)
C10 Fe2 C9 C8 -120.3(4)
C4 Fe2 C9 C8 119.2(4)
C6 Fe2 C9 C8 -81.7(3)
C5 Fe2 C9 C8 159.1(4)
C3 Fe2 C9 C8 77.8(4)
C7 Fe2 C9 C8 -37.4(3)
C2 Fe2 C9 C8 52.2(7)
C1 Fe2 C9 C8 -174.1(5)
C4 Fe2 C9 C10 -120.5(4)
C6 Fe2 C9 C10 38.6(3)
C5 Fe2 C9 C10 -80.7(4)
C3 Fe2 C9 C10 -162.0(4)
C7 Fe2 C9 C10 82.9(3)
C8 Fe2 C9 C10 120.3(4)
C2 Fe2 C9 C10 172.4(5)
C1 Fe2 C9 C10 -53.9(7)
C8 C9 C10 C6 -1.2(6)
Fe2 C9 C10 C6 -60.0(3)
C8 C9 C10 Fe2 58.9(4)
C7 C6 C10 C9 1.0(5)
P1 C6 C10 C9 -176.6(3)
Fe2 C6 C10 C9 60.6(3)
C7 C6 C10 Fe2 -59.5(3)
P1 C6 C10 Fe2 122.8(3)
C4 Fe2 C10 C9 76.6(4)
C6 Fe2 C10 C9 -118.4(4)
C5 Fe2 C10 C9 117.6(4)
C3 Fe2 C10 C9 43.8(8)
C7 Fe2 C10 C9 -80.3(3)
C8 Fe2 C10 C9 -36.6(3)
C2 Fe2 C10 C9 -171.4(6)
C1 Fe2 C10 C9 159.0(3)
C4 Fe2 C10 C6 -165.0(4)
C5 Fe2 C10 C6 -124.1(3)
C3 Fe2 C10 C6 162.2(6)
C7 Fe2 C10 C6 38.1(2)
C8 Fe2 C10 C6 81.7(3)
C9 Fe2 C10 C6 118.4(4)
C2 Fe2 C10 C6 -53.1(7)
C1 Fe2 C10 C6 -82.7(3)
C7 C6 P1 C17 145.8(3)
C10 C6 P1 C17 -36.9(4)
Fe2 C6 P1 C17 56.2(3)
C7 C6 P1 C11 -103.8(4)
C10 C6 P1 C11 73.5(4)
Fe2 C6 P1 C11 166.5(2)
C7 C6 P1 Au1 16.3(4)
C10 C6 P1 Au1 -166.4(3)
Fe2 C6 P1 Au1 -73.4(2)
C6 P1 C11 C12 18.2(4)
C17 P1 C11 C12 131.4(3)
Au1 P1 C11 C12 -102.9(3)
C6 P1 C11 C16 -164.4(3)
C17 P1 C11 C16 -51.3(4)
Au1 P1 C11 C16 74.4(3)
C16 C11 C12 C13 -0.6(6)
P1 C11 C12 C13 176.8(4)
C11 C12 C13 C14 0.8(8)
C12 C13 C14 C15 -0.5(9)
C13 C14 C15 C16 0.2(9)
C14 C15 C16 C11 0.0(8)
C12 C11 C16 C15 0.2(7)
P1 C11 C16 C15 -177.2(4)
C6 P1 C17 C18 -112.1(3)
C11 P1 C17 C18 136.3(3)
Au1 P1 C17 C18 14.7(4)
C6 P1 C17 C22 67.9(4)
C11 P1 C17 C22 -43.7(4)
Au1 P1 C17 C22 -165.3(3)
C22 C17 C18 C19 -0.1(6)
P1 C17 C18 C19 179.9(3)
C17 C18 C19 C20 0.3(7)
C18 C19 C20 C21 -0.6(8)
C19 C20 C21 C22 0.6(9)
C18 C17 C22 C21 0.2(7)
P1 C17 C22 C21 -179.8(4)
C20 C21 C22 C17 -0.4(8)
C6 P1 Au1 C23 -56(2)
C17 P1 Au1 C23 179(100)
C11 P1 Au1 C23 61(2)
P1 Au1 C23 C24 64(6)
Au1 C23 C24 C26 56(9)
N1 C25 C26 C27 -0.6(7)
N1 C25 C26 C24 176.8(4)
C23 C24 C26 C25 -110(6)
C23 C24 C26 C27 68(6)
C25 C26 C27 C28 0.7(6)
C24 C26 C27 C28 -176.6(4)
C26 C27 C28 C29 0.8(7)
C27 C28 C29 N1 -2.5(7)
C27 C28 C29 C30 178.5(4)
C26 C25 N1 C29 -1.1(7)
C28 C29 N1 C25 2.6(6)
C30 C29 N1 C25 -178.3(4)
N1 C29 C30 N2 161.4(4)
C28 C29 C30 N2 -19.6(6)
N1 C29 C30 C31 -18.8(6)
C28 C29 C30 C31 160.2(4)
N2 C30 C31 C32 -0.6(7)
C29 C30 C31 C32 179.6(4)
C30 C31 C32 C33 -0.8(8)
C31 C32 C33 C34 1.2(9)
C32 C33 C34 N2 -0.4(10)
C31 C30 N2 C34 1.4(7)
C29 C30 N2 C34 -178.8(5)
C33 C34 N2 C30 -1.0(9)
